data_8101292
loop_
_publ_author_name
'Sch\"afer, Helmut'
'Saak, Wolfgang Saak'
'Weidenbruch, Manfred'

_publ_section_title
;
Crystal structure of N-1-adamantylbis[bis(trimethylsilyl)amido]-germanimine, 
C~22~H~51~GeN~3~Si~4~
;
_journal_issue 3
_journal_name_full 'Zeitschrift f\"ur Kristallographie - New Crystal Structures'
_journal_page_first 453
_journal_page_last 454
_journal_volume 215
_journal_year 2000
_chemical_formula_sum 'C22 H51 Ge N3 Si4'
_chemical_formula_weight 542.61
_space_group_IT_number 2
_symmetry_cell_setting triclinic
_symmetry_space_group_name_Hall '-P 1'
_symmetry_space_group_name_H-M 'P -1'
_cell_angle_alpha 73.849(6)
_cell_angle_beta 82.902(7)
_cell_angle_gamma 67.437(7)
_cell_formula_units_Z 2
_cell_length_a 10.0862(6)
_cell_length_b 11.3809(7)
_cell_length_c 14.9594(8)
_cell_measurement_temperature 193(2)
_cell_volume 1522.89(15)
_diffrn_ambient_temperature 193(2)
_exptl_crystal_density_diffrn 1.183
_cod_database_code 8101292

loop_
_symmetry_equiv_pos_as_xyz
'x, y, z'
'-x, -y, -z'

loop_
_atom_site_label
_atom_site_type_symbol
_atom_site_fract_x
_atom_site_fract_y
_atom_site_fract_z
_atom_site_U_iso_or_equiv
_atom_site_adp_type
_atom_site_occupancy
_atom_site_calc_flag
_atom_site_refinement_flags
_atom_site_disorder_assembly
_atom_site_disorder_group
_atom_site_symmetry_multiplicity
_atom_site_Wyckoff_symbol
Ge1 Ge 0.954110(17) 0.254558(16) 0.272590(12) 0.02055(6) Uani 1 d . . . 2 i
Si1 Si 1.23654(5) 0.02742(5) 0.29184(4) 0.02896(12) Uani 1 d . . . 2 i
Si2 Si 1.17287(5) 0.20140(6) 0.42802(4) 0.03178(13) Uani 1 d . . . 2 i
Si3 Si 0.94961(6) 0.53592(5) 0.19323(4) 0.03572(13) Uani 1 d . . . 2 i
Si4 Si 0.69477(5) 0.48842(5) 0.31576(4) 0.03208(13) Uani 1 d . . . 2 i
N1 N 0.91726(14) 0.14819(14) 0.22839(11) 0.0255(3) Uani 1 d . . . 2 i
N2 N 1.12563(14) 0.16902(14) 0.33109(10) 0.0246(3) Uani 1 d . . . 2 i
N3 N 0.86651(15) 0.43147(14) 0.26470(11) 0.0264(3) Uani 1 d . . . 2 i
C1 C 0.81342(16) 0.17365(16) 0.15923(12) 0.0222(3) Uani 1 d . . . 2 i
C2 C 0.79896(18) 0.29407(17) 0.07770(13) 0.0275(4) Uani 1 d . . . 2 i
H2A H 0.8946 0.2856 0.0484 0.033 Uiso 1 calc R . . 2 i
H2B H 0.7628 0.3742 0.1013 0.033 Uiso 1 calc R . . 2 i
C3 C 0.69591(19) 0.30805(18) 0.00459(14) 0.0309(4) Uani 1 d . . . 2 i
H3 H 0.6874 0.3877 -0.0475 0.037 Uiso 1 calc R . . 2 i
C4 C 0.54797(19) 0.3215(2) 0.05097(15) 0.0351(4) Uani 1 d . . . 2 i
H4A H 0.5099 0.4010 0.0753 0.042 Uiso 1 calc R . . 2 i
H4B H 0.4802 0.3311 0.0045 0.042 Uiso 1 calc R . . 2 i
C5 C 0.56083(18) 0.20049(19) 0.13033(14) 0.0321(4) Uani 1 d . . . 2 i
H5 H 0.4640 0.2098 0.1599 0.039 Uiso 1 calc R . . 2 i
C6 C 0.6187(2) 0.0769(2) 0.09226(15) 0.0348(4) Uani 1 d . . . 2 i
H6A H 0.6266 -0.0020 0.1436 0.042 Uiso 1 calc R . . 2 i
H6B H 0.5519 0.0845 0.0459 0.042 Uiso 1 calc R . . 2 i
C7 C 0.76678(19) 0.06374(18) 0.04665(14) 0.0296(4) Uani 1 d . . . 2 i
H7 H 0.8052 -0.0165 0.0220 0.036 Uiso 1 calc R . . 2 i
C8 C 0.86842(17) 0.05075(17) 0.11973(13) 0.0267(4) Uani 1 d . . . 2 i
H8A H 0.9651 0.0394 0.0913 0.032 Uiso 1 calc R . . 2 i
H8B H 0.8767 -0.0283 0.1711 0.032 Uiso 1 calc R . . 2 i
C9 C 0.7541(2) 0.18478(19) -0.03319(14) 0.0343(4) Uani 1 d . . . 2 i
H9A H 0.6885 0.1930 -0.0805 0.041 Uiso 1 calc R . . 2 i
H9B H 0.8495 0.1757 -0.0632 0.041 Uiso 1 calc R . . 2 i
C10 C 0.66351(17) 0.18682(18) 0.20331(13) 0.0276(4) Uani 1 d . . . 2 i
H10A H 0.6712 0.1083 0.2550 0.033 Uiso 1 calc R . . 2 i
H10B H 0.6250 0.2650 0.2291 0.033 Uiso 1 calc R . . 2 i
C11 C 1.1764(2) -0.1133(2) 0.3404(2) 0.0489(6) Uani 1 d . . . 2 i
H11A H 1.1690 -0.1302 0.4083 0.073 Uiso 1 calc R . . 2 i
H11B H 1.2461 -0.1916 0.3229 0.073 Uiso 1 calc R . . 2 i
H11C H 1.0823 -0.0923 0.3154 0.073 Uiso 1 calc R . . 2 i
C12 C 1.25174(19) 0.0624(2) 0.16264(14) 0.0356(4) Uani 1 d . . . 2 i
H12A H 1.2837 0.1367 0.1384 0.053 Uiso 1 calc R . . 2 i
H12B H 1.1579 0.0843 0.1370 0.053 Uiso 1 calc R . . 2 i
H12C H 1.3216 -0.0153 0.1445 0.053 Uiso 1 calc R . . 2 i
C13 C 1.4256(2) -0.0272(2) 0.33087(17) 0.0463(5) Uani 1 d . . . 2 i
H13A H 1.4615 0.0445 0.3061 0.069 Uiso 1 calc R . . 2 i
H13B H 1.4868 -0.1038 0.3078 0.069 Uiso 1 calc R . . 2 i
H13C H 1.4272 -0.0509 0.3990 0.069 Uiso 1 calc R . . 2 i
C14 C 1.2221(3) 0.0523(3) 0.52709(17) 0.0615(7) Uani 1 d . . . 2 i
H14A H 1.3019 -0.0191 0.5080 0.092 Uiso 1 calc R . . 2 i
H14B H 1.1391 0.0256 0.5457 0.092 Uiso 1 calc R . . 2 i
H14C H 1.2512 0.0720 0.5797 0.092 Uiso 1 calc R . . 2 i
C15 C 1.3256(3) 0.2611(3) 0.3979(2) 0.0600(7) Uani 1 d . . . 2 i
H15A H 1.2991 0.3395 0.3456 0.090 Uiso 1 calc R . . 2 i
H15B H 1.4104 0.1920 0.3804 0.090 Uiso 1 calc R . . 2 i
H15C H 1.3474 0.2830 0.4519 0.090 Uiso 1 calc R . . 2 i
C16 C 1.0217(2) 0.3286(2) 0.47270(15) 0.0394(5) Uani 1 d . . . 2 i
H16A H 0.9903 0.4105 0.4235 0.059 Uiso 1 calc R . . 2 i
H16B H 1.0535 0.3443 0.5261 0.059 Uiso 1 calc R . . 2 i
H16C H 0.9415 0.2981 0.4920 0.059 Uiso 1 calc R . . 2 i
C17 C 1.0982(2) 0.4388(2) 0.12516(17) 0.0447(5) Uani 1 d . . . 2 i
H17A H 1.0599 0.3985 0.0898 0.067 Uiso 1 calc R . . 2 i
H17B H 1.1712 0.3698 0.1678 0.067 Uiso 1 calc R . . 2 i
H17C H 1.1415 0.4970 0.0821 0.067 Uiso 1 calc R . . 2 i
C18 C 1.0275(4) 0.6099(3) 0.2594(2) 0.0691(8) Uani 1 d . . . 2 i
H18A H 0.9513 0.6618 0.2957 0.104 Uiso 1 calc R . . 2 i
H18B H 1.0717 0.6670 0.2159 0.104 Uiso 1 calc R . . 2 i
H18C H 1.1005 0.5399 0.3016 0.104 Uiso 1 calc R . . 2 i
C19 C 0.8180(3) 0.6733(2) 0.11038(19) 0.0619(7) Uani 1 d . . . 2 i
H19A H 0.7751 0.6372 0.0745 0.093 Uiso 1 calc R . . 2 i
H19B H 0.8673 0.7268 0.0679 0.093 Uiso 1 calc R . . 2 i
H19C H 0.7424 0.7282 0.1452 0.093 Uiso 1 calc R . . 2 i
C20 C 0.6833(3) 0.6158(2) 0.37575(19) 0.0558(7) Uani 1 d . . . 2 i
H20A H 0.7010 0.6893 0.3304 0.084 Uiso 1 calc R . . 2 i
H20B H 0.7555 0.5772 0.4244 0.084 Uiso 1 calc R . . 2 i
H20C H 0.5874 0.6478 0.4039 0.084 Uiso 1 calc R . . 2 i
C21 C 0.5464(2) 0.5641(2) 0.22989(18) 0.0521(6) Uani 1 d . . . 2 i
H21A H 0.5614 0.6372 0.1825 0.078 Uiso 1 calc R . . 2 i
H21B H 0.4542 0.5968 0.2622 0.078 Uiso 1 calc R . . 2 i
H21C H 0.5458 0.4978 0.2000 0.078 Uiso 1 calc R . . 2 i
C22 C 0.6606(2) 0.3511(2) 0.40350(16) 0.0428(5) Uani 1 d . . . 2 i
H22A H 0.6660 0.2832 0.3732 0.064 Uiso 1 calc R . . 2 i
H22B H 0.5648 0.3842 0.4316 0.064 Uiso 1 calc R . . 2 i
H22C H 0.7329 0.3134 0.4520 0.064 Uiso 1 calc R . . 2 i

loop_
_atom_site_aniso_label
_atom_site_aniso_U_11
_atom_site_aniso_U_22
_atom_site_aniso_U_33
_atom_site_aniso_U_23
_atom_site_aniso_U_13
_atom_site_aniso_U_12
Ge1 0.02054(9) 0.01963(10) 0.02141(10) -0.00433(7) -0.00390(6) -0.00683(7)
Si1 0.0229(2) 0.0248(2) 0.0360(3) -0.0058(2) -0.00342(19) -0.00581(18)
Si2 0.0280(2) 0.0455(3) 0.0247(3) -0.0092(3) -0.00567(19) -0.0148(2)
Si3 0.0560(3) 0.0250(3) 0.0284(3) -0.0049(2) 0.0016(2) -0.0193(2)
Si4 0.0311(2) 0.0299(3) 0.0293(3) -0.0118(2) -0.0044(2) -0.0005(2)
N1 0.0234(7) 0.0219(7) 0.0323(9) -0.0076(7) -0.0084(6) -0.0068(5)
N2 0.0221(6) 0.0257(7) 0.0249(8) -0.0038(7) -0.0058(5) -0.0077(5)
N3 0.0330(7) 0.0192(7) 0.0249(8) -0.0052(7) -0.0025(6) -0.0069(6)
C1 0.0204(7) 0.0201(8) 0.0272(9) -0.0069(8) -0.0039(6) -0.0068(6)
C2 0.0304(8) 0.0221(8) 0.0302(10) -0.0049(8) -0.0048(7) -0.0098(7)
C3 0.0344(9) 0.0268(9) 0.0289(10) -0.0032(9) -0.0084(7) -0.0089(7)
C4 0.0270(8) 0.0365(10) 0.0396(11) -0.0123(9) -0.0127(8) -0.0037(7)
C5 0.0204(8) 0.0412(11) 0.0375(11) -0.0138(10) -0.0030(7) -0.0109(7)
C6 0.0342(9) 0.0393(10) 0.0399(12) -0.0117(10) -0.0061(8) -0.0204(8)
C7 0.0327(9) 0.0268(9) 0.0334(11) -0.0140(9) -0.0037(7) -0.0100(7)
C8 0.0247(8) 0.0221(8) 0.0336(10) -0.0100(8) -0.0041(7) -0.0058(6)
C9 0.0375(10) 0.0372(10) 0.0299(11) -0.0115(9) -0.0037(8) -0.0123(8)
C10 0.0241(8) 0.0316(9) 0.0285(10) -0.0095(8) -0.0010(7) -0.0101(7)
C11 0.0448(12) 0.0277(10) 0.0669(17) -0.0019(11) -0.0039(11) -0.0115(9)
C12 0.0263(9) 0.0454(11) 0.0407(12) -0.0210(10) 0.0017(8) -0.0129(8)
C13 0.0272(9) 0.0494(13) 0.0520(14) -0.0076(12) -0.0084(9) -0.0043(9)
C14 0.0549(14) 0.0720(18) 0.0325(13) 0.0006(13) -0.0114(10) -0.0028(13)
C15 0.0479(13) 0.092(2) 0.0688(18) -0.0417(17) 0.0060(12) -0.0434(13)
C16 0.0425(10) 0.0521(13) 0.0295(11) -0.0170(10) -0.0041(8) -0.0180(9)
C17 0.0539(12) 0.0392(11) 0.0409(13) -0.0045(11) 0.0116(10) -0.0246(10)
C18 0.116(2) 0.0688(18) 0.0545(17) -0.0181(16) 0.0083(16) -0.0700(18)
C19 0.0871(19) 0.0313(12) 0.0438(15) 0.0057(12) 0.0040(13) -0.0086(12)
C20 0.0579(14) 0.0465(13) 0.0602(16) -0.0348(13) -0.0027(11) -0.0007(11)
C21 0.0409(11) 0.0509(13) 0.0480(14) -0.0148(12) -0.0149(10) 0.0067(10)
C22 0.0340(10) 0.0564(13) 0.0361(12) -0.0102(11) 0.0031(8) -0.0165(9)

loop_
_geom_bond_atom_site_label_1
_geom_bond_atom_site_label_2
_geom_bond_distance
_geom_bond_site_symmetry_2
_geom_bond_publ_flag
Ge1 N1 1.7007(14) . ?
Ge1 N2 1.8204(14) . ?
Ge1 N3 1.8376(14) . ?
Si1 N2 1.7815(14) . ?
Si1 C11 1.857(2) . ?
Si1 C12 1.861(2) . ?
Si1 C13 1.878(2) . ?
Si2 N2 1.7517(15) . ?
Si2 C14 1.859(3) . ?
Si2 C16 1.861(2) . ?
Si2 C15 1.871(2) . ?
Si3 N3 1.7592(16) . ?
Si3 C18 1.864(3) . ?
Si3 C17 1.866(2) . ?
Si3 C19 1.865(3) . ?
Si4 N3 1.7580(15) . ?
Si4 C22 1.856(2) . ?
Si4 C20 1.868(2) . ?
Si4 C21 1.872(2) . ?
N1 C1 1.456(2) . ?
C1 C2 1.532(3) . ?
C1 C10 1.542(2) . ?
C1 C8 1.548(2) . ?
C2 C3 1.536(2) . ?
C3 C4 1.536(3) . ?
C3 C9 1.536(2) . ?
C4 C5 1.521(3) . ?
C5 C10 1.533(2) . ?
C5 C6 1.541(3) . ?
C6 C7 1.534(3) . ?
C7 C9 1.526(3) . ?
C7 C8 1.529(2) . ?
